data_2239821
loop_
_publ_author_name
'Weil, Matthias'
'H\"ausler, Thomas'

_publ_section_title
;
 Crystal structure of K[Hg(SCN)~3~] -- a redetermination
;
_journal_coeditor_code HB0013
_journal_issue 9
_journal_name_full 'Acta Crystallographica Section E'
_journal_page_first i46
_journal_paper_doi 10.1107/S1600536814013403
_journal_volume 70
_journal_year 2014
_chemical_formula_iupac 'K [Hg (N C S)3]'
_chemical_formula_structural 'K [Hg (S C N)3]'
_chemical_formula_sum 'C3 Hg K N3 S3'
_chemical_formula_weight 413.93
_chemical_name_common 'Potassium mercury tris-thiocyanate'
_chemical_name_systematic
;
Potassium [trithiocyanatomercurate(II)]
;
_space_group_IT_number 11
_symmetry_cell_setting monoclinic
_symmetry_space_group_name_Hall '-P 2yb'
_symmetry_space_group_name_H-M 'P 1 21/m 1'
_atom_sites_solution_primary isomor
_audit_creation_method SHELXL-97
_cell_angle_alpha 90.00
_cell_angle_beta 114.951(4)
_cell_angle_gamma 90.00
_cell_formula_units_Z 2
_cell_length_a 11.2727(11)
_cell_length_b 4.0775(4)
_cell_length_c 10.9764(10)
_cell_measurement_reflns_used 4570
_cell_measurement_temperature 293(2)
_cell_measurement_theta_max 33.696
_cell_measurement_theta_min 3.407
_cell_volume 457.44(8)
_computing_cell_refinement 'SAINT (Bruker, 2008)'
_computing_data_collection 'APEX2 (Bruker, 2008)'
_computing_data_reduction 'SAINT (Bruker, 2008)'
_computing_molecular_graphics '<i>ATOMS for Windows</i> (Dowty, 2006)'
_computing_publication_material 'publCIF (Westrip, 2010)'
_computing_structure_refinement 'SHELXL97 (Sheldrick, 2008)'
_computing_structure_solution 'SHELXS97 (Sheldrick, 2008)'
_diffrn_ambient_temperature 293(2)
_diffrn_measured_fraction_theta_full 0.943
_diffrn_measured_fraction_theta_max 0.943
_diffrn_measurement_device_type 'Bruker APEXII CCD'
_diffrn_measurement_method '\w and \f scans'
_diffrn_radiation_monochromator graphite
_diffrn_radiation_source 'fine-focus sealed tube'
_diffrn_radiation_type MoK\a
_diffrn_radiation_wavelength 0.71073
_diffrn_reflns_av_R_equivalents 0.0315
_diffrn_reflns_av_sigmaI/netI 0.0371
_diffrn_reflns_limit_h_max 22
_diffrn_reflns_limit_h_min -19
_diffrn_reflns_limit_k_max 7
_diffrn_reflns_limit_k_min -7
_diffrn_reflns_limit_l_max 18
_diffrn_reflns_limit_l_min -21
_diffrn_reflns_number 11940
_diffrn_reflns_theta_full 44.43
_diffrn_reflns_theta_max 44.43
_diffrn_reflns_theta_min 3.41
_diffrn_standards_number 0
_exptl_absorpt_coefficient_mu 17.899
_exptl_absorpt_correction_T_max .5042
_exptl_absorpt_correction_T_min .2258
_exptl_absorpt_correction_type multi-scan
_exptl_absorpt_process_details '(<i>SADABS</i>; Bruker, 2008)'
_exptl_crystal_colour colourless
_exptl_crystal_density_diffrn 3.005
_exptl_crystal_density_method 'not measured'
_exptl_crystal_description lath
_exptl_crystal_F_000 372
_exptl_crystal_size_max 0.300
_exptl_crystal_size_mid 0.060
_exptl_crystal_size_min 0.036
_refine_diff_density_max 1.265
_refine_diff_density_min -1.334
_refine_ls_extinction_coef 0.0219(8)
_refine_ls_extinction_expression Fc^*^=kFc[1+0.001xFc^2^\l^3^/sin(2\q)]^-1/4^
_refine_ls_extinction_method 'SHELXL97 (Sheldrick, 2008)'
_refine_ls_goodness_of_fit_ref 1.029
_refine_ls_matrix_type full
_refine_ls_number_parameters 68
_refine_ls_number_reflns 3765
_refine_ls_number_restraints 0
_refine_ls_restrained_S_all 1.029
_refine_ls_R_factor_all 0.0614
_refine_ls_R_factor_gt 0.0280
_refine_ls_shift/su_max 0.001
_refine_ls_shift/su_mean 0.000
_refine_ls_structure_factor_coef Fsqd
_refine_ls_weighting_details 'calc w=1/[\s^2^(Fo^2^)+(0.0218P)^2^+0.0583P] where P=(Fo^2^+2Fc^2^)/3'
_refine_ls_weighting_scheme calc
_refine_ls_wR_factor_gt 0.0549
_refine_ls_wR_factor_ref 0.0616
_reflns_number_gt 2358
_reflns_number_total 3765
_reflns_threshold_expression I>2sigma(I)
_cod_data_source_file hb0013sup1.cf
_cod_data_source_block I
_cod_original_sg_symbol_H-M 'P 21/m'
_cod_database_code 2239821
_cod_database_fobs_code 2239821

loop_
_symmetry_equiv_pos_as_xyz
'x, y, z'
'-x, y+1/2, -z'
'-x, -y, -z'
'x, -y-1/2, z'

loop_
_atom_site_type_symbol
_atom_site_label
_atom_site_fract_x
_atom_site_fract_y
_atom_site_fract_z
_atom_site_U_iso_or_equiv
_atom_site_adp_type
_atom_site_calc_flag
_atom_site_refinement_flags
_atom_site_occupancy
_atom_site_symmetry_multiplicity
Hg Hg1 0.145383(12) 0.2500 0.725128(12) 0.03813(6) Uani d S 1 2
K K1 0.59433(8) 0.7500 0.71536(7) 0.03802(15) Uani d S 1 2
S S1 0.12455(7) 0.2500 0.49391(8) 0.03495(17) Uani d S 1 2
S S2 0.32808(7) 0.7500 0.80993(8) 0.03121(14) Uani d S 1 2
S S3 0.06157(10) 0.2500 0.89262(10) 0.0704(4) Uani d S 1 2
C C1 0.2848(3) 0.2500 0.5314(3) 0.0313(6) Uani d S 1 2
C C2 0.3579(3) 0.7500 0.9719(3) 0.0312(6) Uani d S 1 2
C C3 0.9019(4) 0.2500 0.7977(4) 0.0357(6) Uani d S 1 2
N N1 0.3940(3) 0.2500 0.5574(3) 0.0477(8) Uani d S 1 2
N N2 0.6210(4) 0.2500 0.9165(3) 0.0500(8) Uani d S 1 2
N N3 0.7909(4) 0.2500 0.7382(4) 0.0601(10) Uani d S 1 2

loop_
_atom_site_aniso_label
_atom_site_aniso_U_11
_atom_site_aniso_U_22
_atom_site_aniso_U_33
_atom_site_aniso_U_12
_atom_site_aniso_U_13
_atom_site_aniso_U_23
Hg1 0.03374(7) 0.05407(10) 0.03323(8) 0.000 0.02060(5) 0.000
K1 0.0377(3) 0.0421(4) 0.0364(3) 0.000 0.0177(3) 0.000
S1 0.0247(3) 0.0544(5) 0.0247(3) 0.000 0.0094(3) 0.000
S2 0.0292(3) 0.0372(4) 0.0296(3) 0.000 0.0147(3) 0.000
S3 0.0341(4) 0.1516(14) 0.0307(4) 0.000 0.0188(4) 0.000
C1 0.0334(14) 0.0392(16) 0.0243(12) 0.000 0.0150(11) 0.000
C2 0.0268(12) 0.0344(15) 0.0309(14) 0.000 0.0107(11) 0.000
C3 0.0376(15) 0.0406(17) 0.0398(16) 0.000 0.0269(13) 0.000
N1 0.0329(14) 0.075(2) 0.0379(15) 0.000 0.0175(12) 0.000
N2 0.0529(19) 0.064(2) 0.0292(14) 0.000 0.0134(13) 0.000
N3 0.0394(17) 0.096(3) 0.050(2) 0.000 0.0248(15) 0.000

loop_
_atom_type_symbol
_atom_type_description
_atom_type_scat_dispersion_real
_atom_type_scat_dispersion_imag
_atom_type_scat_source
C C 0.0033 0.0016 'International Tables Vol C Tables 4.2.6.8 and 6.1.1.4'
N N 0.0061 0.0033 'International Tables Vol C Tables 4.2.6.8 and 6.1.1.4'
S S 0.1246 0.1234 'International Tables Vol C Tables 4.2.6.8 and 6.1.1.4'
K K 0.2009 0.2494 'International Tables Vol C Tables 4.2.6.8 and 6.1.1.4'
Hg Hg -2.3894 9.2266 'International Tables Vol C Tables 4.2.6.8 and 6.1.1.4'

loop_
_geom_angle_atom_site_label_1
_geom_angle_atom_site_label_2
_geom_angle_atom_site_label_3
_geom_angle_site_symmetry_1
_geom_angle_site_symmetry_3
_geom_angle
S3 Hg1 S1 . . 154.06(3)
S3 Hg1 S2 . . 102.74(2)
S1 Hg1 S2 . . 94.65(2)
S3 Hg1 S2 . 1_545 102.74(2)
S1 Hg1 S2 . 1_545 94.65(2)
S2 Hg1 S2 . 1_545 95.00(2)
N2 K1 N2 1_565 . 88.34(9)
N2 K1 N3 1_565 1_565 67.60(10)
N2 K1 N3 . 1_565 125.76(10)
N2 K1 N3 1_565 . 125.76(10)
N2 K1 N3 . . 67.60(10)
N3 K1 N3 1_565 . 87.70(10)
N2 K1 N1 1_565 . 136.39(10)
N2 K1 N1 . . 76.98(8)
N3 K1 N1 1_565 . 151.42(11)
N3 K1 N1 . . 86.24(8)
N2 K1 N1 1_565 1_565 76.98(8)
N2 K1 N1 . 1_565 136.39(10)
N3 K1 N1 1_565 1_565 86.24(7)
N3 K1 N1 . 1_565 151.42(11)
N1 K1 N1 . 1_565 85.87(8)
N2 K1 N1 1_565 3_666 135.00(5)
N2 K1 N1 . 3_666 135.00(5)
N3 K1 N1 1_565 3_666 75.01(9)
N3 K1 N1 . 3_666 75.01(9)
N1 K1 N1 . 3_666 76.45(8)
N1 K1 N1 1_565 3_666 76.45(8)
N2 K1 C1 1_565 3_666 129.27(7)
N2 K1 C1 . 3_666 129.27(7)
N3 K1 C1 1_565 3_666 62.76(8)
N3 K1 C1 . 3_666 62.76(8)
N1 K1 C1 . 3_666 89.79(8)
N1 K1 C1 1_565 3_666 89.79(8)
N1 K1 C1 3_666 3_666 18.38(8)
N2 K1 S2 1_565 . 67.14(8)
N2 K1 S2 . . 67.14(8)
N3 K1 S2 1_565 . 132.15(6)
N3 K1 S2 . . 132.15(6)
N1 K1 S2 . . 69.32(6)
N1 K1 S2 1_565 . 69.32(6)
N1 K1 S2 3_666 . 132.49(6)
C1 K1 S2 3_666 . 150.86(6)
N2 K1 K1 1_565 1_545 134.17(5)
N2 K1 K1 . 1_545 45.83(5)
N3 K1 K1 1_565 1_545 133.85(5)
N3 K1 K1 . 1_545 46.15(5)
N1 K1 K1 . 1_545 47.06(4)
N1 K1 K1 1_565 1_545 132.94(4)
N1 K1 K1 3_666 1_545 90.0
C1 K1 K1 3_666 1_545 90.0
S2 K1 K1 . 1_545 90.0
N2 K1 K1 1_565 1_565 45.83(5)
N2 K1 K1 . 1_565 134.17(5)
N3 K1 K1 1_565 1_565 46.15(5)
N3 K1 K1 . 1_565 133.85(5)
N1 K1 K1 . 1_565 132.94(4)
N1 K1 K1 1_565 1_565 47.06(4)
N1 K1 K1 3_666 1_565 90.0
C1 K1 K1 3_666 1_565 90.0
S2 K1 K1 . 1_565 90.0
K1 K1 K1 1_545 1_565 180.00(5)
N2 K1 K1 1_565 3_666 155.60(6)
N2 K1 K1 . 3_666 108.20(5)
N3 K1 K1 1_565 3_666 112.78(8)
N3 K1 K1 . 3_666 78.02(8)
N1 K1 K1 . 3_666 38.66(6)
N1 K1 K1 1_565 3_666 78.70(6)
N1 K1 K1 3_666 3_666 37.79(4)
C1 K1 K1 3_666 3_666 52.26(4)
S2 K1 K1 . 3_666 102.20(3)
K1 K1 K1 1_545 3_666 64.574(8)
K1 K1 K1 1_565 3_666 115.426(8)
C1 S1 Hg1 . . 97.08(11)
C2 S2 Hg1 . . 98.38(7)
C2 S2 Hg1 . 1_565 98.38(7)
Hg1 S2 Hg1 . 1_565 95.00(2)
C2 S2 K1 . . 119.70(11)
Hg1 S2 K1 . . 120.06(2)
Hg1 S2 K1 1_565 . 120.06(2)
C3 S3 Hg1 1_455 . 101.12(13)
N1 C1 S1 . . 179.8(3)
N1 C1 K1 . 3_666 57.5(2)
S1 C1 K1 . 3_666 122.68(14)
N2 C2 S2 3_667 . 179.7(3)
N3 C3 S3 . 1_655 176.4(4)
C1 N1 K1 . . 128.00(14)
C1 N1 K1 . 1_545 128.00(14)
K1 N1 K1 . 1_545 85.87(8)
C1 N1 K1 . 3_666 104.1(2)
K1 N1 K1 . 3_666 103.55(8)
K1 N1 K1 1_545 3_666 103.55(8)
C2 N2 K1 3_667 1_545 135.73(5)
C2 N2 K1 3_667 . 135.73(5)
K1 N2 K1 1_545 . 88.34(9)
C3 N3 K1 . 1_545 130.79(15)
C3 N3 K1 . . 130.79(15)
K1 N3 K1 1_545 . 87.70(10)

loop_
_geom_bond_atom_site_label_1
_geom_bond_atom_site_label_2
_geom_bond_site_symmetry_2
_geom_bond_distance
Hg1 S3 . 2.3954(11)
Hg1 S1 . 2.4481(8)
Hg1 S2 . 2.7653(6)
Hg1 S2 1_545 2.7653(6)
K1 N2 1_565 2.926(2)
K1 N2 . 2.926(2)
K1 N3 1_565 2.943(3)
K1 N3 . 2.943(3)
K1 N1 . 2.993(2)
K1 N1 1_565 2.993(2)
K1 N1 3_666 3.051(3)
K1 C1 3_666 3.508(3)
K1 S2 . 3.5657(12)
K1 K1 1_545 4.0775(4)
K1 K1 1_565 4.0775(4)
K1 K1 3_666 4.7485(14)
S1 C1 . 1.675(3)
S2 C2 . 1.664(3)
S2 Hg1 1_565 2.7653(6)
S3 C3 1_455 1.657(4)
C1 N1 . 1.140(4)
C1 K1 3_666 3.508(3)
C2 N2 3_667 1.145(5)
C3 N3 . 1.141(6)
C3 S3 1_655 1.657(4)
N1 K1 1_545 2.993(2)
N1 K1 3_666 3.051(3)
N2 C2 3_667 1.145(5)
N2 K1 1_545 2.926(2)
N3 K1 1_545 2.943(3)
